data_7110553
loop_
_publ_author_name
'Gee, Victoria'
'Guy Orpen, A.'
'Phetmung, Hirihattaya'
'Pringle, Paul G.'
'Pugh, Robert I.'

_publ_section_title
;
 Bis(phospha-adamantyl)alkanes: a new class of very bulky diphosphines
;
_journal_issue 10
_journal_name_full 'Chemical Communications'
_journal_page_first 901
_journal_paper_doi 10.1039/a902434d
_journal_year 1999
_chemical_formula_sum 'C16 H20 Au2 Cl2 O2 P2'
_chemical_formula_weight 771.09
_chemical_name_systematic
; 
 ? 
;
_space_group_IT_number 2
_symmetry_cell_setting triclinic
_symmetry_space_group_name_Hall '-P 1'
_symmetry_space_group_name_H-M 'P -1'
_atom_sites_solution_hydrogens geom
_atom_sites_solution_primary direct
_atom_sites_solution_secondary difmap
_audit_creation_method SHELXL
_cell_angle_alpha 85.449(13)
_cell_angle_beta 87.77(2)
_cell_angle_gamma 76.846(12)
_cell_formula_units_Z 2
_cell_length_a 7.934(2)
_cell_length_b 8.2681(12)
_cell_length_c 15.118(2)
_cell_measurement_reflns_used 4344
_cell_measurement_temperature 173(2)
_cell_measurement_theta_max 50
_cell_measurement_theta_min 5
_cell_volume 962.4(3)
_computing_cell_refinement 'SAINT (Siemens, 1995b)'
_computing_data_collection 'SMART (Siemens, 1995b)'
_computing_data_reduction 'SAINT (Siemens, 1995b)'
_computing_molecular_graphics 'SHELXL (Siemens, 1995a)'
_computing_publication_material 'SHELXL (Siemens, 1995a)'
_computing_structure_refinement 'SHELXL-93 (Sheldrick, 1993)'
_computing_structure_solution 'SHELXS-86 (Sheldrick, 1990)'
_diffrn_ambient_temperature 173(2)
_diffrn_measurement_device 'Siemens SMART area detector'
_diffrn_measurement_method 'narrow frame \w scans'
_diffrn_radiation_monochromator graphite
_diffrn_radiation_source 'fine-focus sealed tube'
_diffrn_radiation_type MoK\a
_diffrn_radiation_wavelength 0.71073
_diffrn_reflns_av_R_equivalents 0.0244
_diffrn_reflns_av_sigmaI/netI 0.0392
_diffrn_reflns_limit_h_max 10
_diffrn_reflns_limit_h_min -10
_diffrn_reflns_limit_k_max 10
_diffrn_reflns_limit_k_min -10
_diffrn_reflns_limit_l_max 19
_diffrn_reflns_limit_l_min -19
_diffrn_reflns_number 9647
_diffrn_reflns_theta_max 27.48
_diffrn_reflns_theta_min 1.35
_diffrn_standards_decay_% none
_exptl_absorpt_coefficient_mu 15.677
_exptl_absorpt_correction_T_max 0.978264
_exptl_absorpt_correction_T_min 0.679916
_exptl_absorpt_correction_type 'SADABS (Sheldrick,1996)'
_exptl_crystal_colour colourless
_exptl_crystal_density_diffrn 2.661
_exptl_crystal_density_meas ?
_exptl_crystal_description block
_exptl_crystal_F_000 708
_exptl_crystal_size_max 0.28
_exptl_crystal_size_mid 0.24
_exptl_crystal_size_min 0.20
_refine_diff_density_max 1.247
_refine_diff_density_min -0.672
_refine_diff_density_rms 0.155
_refine_ls_extinction_coef 0.00330(13)
_refine_ls_extinction_expression Fc^*^=kFc[1+0.001xFc^2^\l^3^/sin(2\q)]^-1/4^
_refine_ls_extinction_method SHELXL
_refine_ls_goodness_of_fit_all 0.854
_refine_ls_goodness_of_fit_obs 0.899
_refine_ls_hydrogen_treatment 'see text'
_refine_ls_matrix_type full
_refine_ls_number_parameters 222
_refine_ls_number_reflns 4343
_refine_ls_number_restraints 0
_refine_ls_restrained_S_all 1.069
_refine_ls_restrained_S_obs 0.899
_refine_ls_R_factor_all 0.0281
_refine_ls_R_factor_obs 0.0203
_refine_ls_shift/esd_max 0.092
_refine_ls_shift/esd_mean 0.004
_refine_ls_structure_factor_coef Fsqd
_refine_ls_weighting_details 'w=1/[\s^2^(Fo^2^)+(0.0258P)^2^+0.0000P] where P=(Fo^2^+2Fc^2^)/3'
_refine_ls_weighting_scheme calc
_refine_ls_wR_factor_all 0.0598
_refine_ls_wR_factor_obs 0.0458
_reflns_number_observed 3634
_reflns_number_total 4344
_reflns_observed_criterion >2sigma(I)
_cod_data_source_file 902434dsup1.cif
_cod_data_source_block 10
_cod_depositor_comments
;
The following automatic conversions were performed:

'_symmetry_cell_setting' value 'Triclinic' changed to 'triclinic'
according to /home/saulius/struct/CIF-dictionaries/cif_core.dic
dictionary named 'cif_core.dic' version 2.4.2 from 2011-04-26.

Automatic conversion script
Id: cif_fix_values 1891 2012-01-12 08:04:46Z andrius 

The following automatic conversions were performed:

'_exptl_crystal_density_meas' value 'not measure' was changed to '?'
- the value is perceived as not measured.

Automatic conversion script
Id: cif_fix_values 3008 2015-01-20 13:52:24Z robertas 

The following automatic conversions were performed:

'_refine_ls_weighting_scheme' value 'calc
w=1/[\s^2^(Fo^2^)+(0.0258P)^2^+0.0000P] where P=(Fo^2^+2Fc^2^)/3' was
changed to 'calc'. New tag '_refine_ls_weighting_details' was
created. The value of the new tag was set to
'w=1/[\s^2^(Fo^2^)+(0.0258P)^2^+0.0000P] where P=(Fo^2^+2Fc^2^)/3'.

Automatic conversion script
Id: cif_fix_values 3143 2015-03-26 13:38:13Z robertas 
;
_cod_original_sg_symbol_H-M P-1~
_cod_database_code 7110553

loop_
_symmetry_equiv_pos_as_xyz
'x, y, z'
'-x, -y, -z'

loop_
_atom_site_aniso_label
_atom_site_aniso_U_11
_atom_site_aniso_U_22
_atom_site_aniso_U_33
_atom_site_aniso_U_23
_atom_site_aniso_U_13
_atom_site_aniso_U_12
Au1 0.02014(11) 0.01650(10) 0.01560(10) 0.00111(7) -0.00047(7) -0.00545(8)
Au2 0.01746(10) 0.01587(10) 0.01768(11) -0.00245(7) 0.00124(7) -0.00645(7)
Cl1 0.0312(7) 0.0217(6) 0.0242(7) 0.0075(5) -0.0033(5) -0.0051(5)
Cl2 0.0187(6) 0.0207(6) 0.0387(8) -0.0005(5) 0.0008(5) -0.0082(5)
P1 0.0157(6) 0.0162(6) 0.0142(6) -0.0003(5) 0.0005(5) -0.0055(5)
P2 0.0154(6) 0.0153(6) 0.0135(6) -0.0022(5) 0.0007(5) -0.0052(5)
O1 0.018(2) 0.016(2) 0.017(2) -0.0068(13) 0.0045(13) -0.0057(13)
O2 0.016(2) 0.017(2) 0.012(2) -0.0017(13) 0.0040(13) -0.0032(13)
C1 0.015(2) 0.022(2) 0.013(2) -0.004(2) -0.003(2) -0.004(2)
C2 0.014(2) 0.021(2) 0.013(2) -0.002(2) -0.001(2) -0.005(2)
C3 0.018(2) 0.025(3) 0.019(3) -0.003(2) -0.002(2) -0.004(2)
C4 0.019(3) 0.032(3) 0.018(3) -0.008(2) 0.000(2) -0.002(2)
C5 0.015(2) 0.039(3) 0.013(2) -0.001(2) 0.002(2) -0.004(2)
C6 0.019(2) 0.032(3) 0.013(2) -0.002(2) 0.000(2) -0.010(2)
C11 0.014(2) 0.016(2) 0.013(2) -0.001(2) 0.001(2) -0.003(2)
C12 0.017(2) 0.015(2) 0.016(2) 0.000(2) 0.002(2) -0.004(2)
C13 0.016(2) 0.017(2) 0.012(2) 0.000(2) 0.000(2) -0.005(2)
C14 0.012(2) 0.016(2) 0.015(2) 0.000(2) 0.001(2) -0.003(2)
C15 0.018(2) 0.016(2) 0.018(2) -0.003(2) 0.000(2) -0.004(2)
C16 0.014(2) 0.020(2) 0.014(2) -0.004(2) 0.000(2) -0.004(2)
C17 0.022(3) 0.019(2) 0.019(3) 0.000(2) -0.002(2) -0.003(2)
C18 0.027(3) 0.021(3) 0.017(3) -0.004(2) 0.001(2) -0.003(2)
C19 0.018(2) 0.023(3) 0.022(3) -0.001(2) -0.002(2) -0.011(2)
C20 0.020(3) 0.031(3) 0.018(3) -0.004(2) -0.003(2) -0.007(2)

loop_
_atom_site_label
_atom_site_type_symbol
_atom_site_fract_x
_atom_site_fract_y
_atom_site_fract_z
_atom_site_U_iso_or_equiv
_atom_site_thermal_displace_type
_atom_site_occupancy
_atom_site_calc_flag
_atom_site_refinement_flags
Au1 Au 0.25432(2) 0.05960(2) 0.867031(12) 0.01732(6) Uani 1 d .
Au2 Au 0.39765(2) 0.80368(2) 0.721218(12) 0.01655(6) Uani 1 d .
Cl1 Cl 0.3344(2) -0.1744(2) 0.96138(8) 0.0263(3) Uani 1 d .
Cl2 Cl 0.6277(2) 0.92740(15) 0.70337(9) 0.0256(3) Uani 1 d .
P1 P 0.1736(2) 0.30407(15) 0.78979(8) 0.0151(2) Uani 1 d .
P2 P 0.2209(2) 0.62974(15) 0.73210(8) 0.0144(2) Uani 1 d .
O1 O 0.2017(4) 0.2490(4) 0.6165(2) 0.0162(7) Uani 1 d .
O2 O 0.2409(4) 0.5175(4) 0.5665(2) 0.0153(7) Uani 1 d .
C1 C 0.0328(6) 0.4684(6) 0.8456(3) 0.0165(10) Uani 1 d .
C2 C 0.0548(6) 0.6302(6) 0.8180(3) 0.0156(10) Uani 1 d .
C3 C -0.0521(6) 0.7683(6) 0.8527(3) 0.0210(11) Uani 1 d .
H3A H -0.0327(6) 0.8762(6) 0.8371(3) 0.025 Uiso 1 calc R
C4 C -0.1869(6) 0.7490(7) 0.9101(3) 0.0235(11) Uani 1 d .
H4A H -0.2632(6) 0.8443(7) 0.9318(3) 0.028 Uiso 1 calc R
C5 C -0.2113(6) 0.5928(7) 0.9359(3) 0.0228(11) Uani 1 d .
H5A H -0.3047(6) 0.5810(7) 0.9753(3) 0.027 Uiso 1 calc R
C6 C -0.1007(6) 0.4517(7) 0.9051(3) 0.0208(10) Uani 1 d .
H6A H -0.1167(6) 0.3441(7) 0.9248(3) 0.025 Uiso 1 calc R
C11 C 0.1108(6) 0.6004(6) 0.6275(3) 0.0145(9) Uani 1 d .
C12 C 0.3267(6) 0.3495(6) 0.5950(3) 0.0157(9) Uani 1 d .
C13 C 0.0687(6) 0.3140(6) 0.6795(3) 0.0149(9) Uani 1 d .
C14 C 0.3456(6) 0.4161(5) 0.7566(3) 0.0142(9) Uani 1 d .
C15 C 0.4416(6) 0.3485(6) 0.6728(3) 0.0171(10) Uani 1 d .
H15A H 0.5274(6) 0.4156(6) 0.6545(3) 0.020 Uiso 1 calc R
H15B H 0.5063(6) 0.2327(6) 0.6874(3) 0.020 Uiso 1 calc R
C16 C -0.0205(6) 0.4921(6) 0.6469(3) 0.0159(10) Uani 1 d .
H16A H -0.0844(6) 0.4893(6) 0.5923(3) 0.019 Uiso 1 calc R
H16B H -0.1052(6) 0.5414(6) 0.6926(3) 0.019 Uiso 1 calc R
C17 C 0.0315(6) 0.7688(6) 0.5824(3) 0.0205(10) Uani 1 d .
H17A H -0.0277(36) 0.7539(6) 0.5290(12) 0.031 Uiso 1 calc R
H17B H 0.1228(8) 0.8285(17) 0.5659(19) 0.031 Uiso 1 calc R
H17C H -0.0520(30) 0.8331(16) 0.6231(8) 0.031 Uiso 1 calc R
C18 C 0.4292(7) 0.2748(6) 0.5161(3) 0.0219(11) Uani 1 d .
H18A H 0.3506(9) 0.2768(37) 0.4674(8) 0.033 Uiso 1 calc R
H18B H 0.4884(34) 0.1595(14) 0.5327(7) 0.033 Uiso 1 calc R
H18C H 0.5149(29) 0.3397(25) 0.4970(14) 0.033 Uiso 1 calc R
C19 C -0.0549(6) 0.1978(6) 0.6855(3) 0.0200(10) Uani 1 d .
H19A H -0.1148(31) 0.2074(30) 0.6291(8) 0.030 Uiso 1 calc R
H19B H -0.1401(26) 0.2282(26) 0.7335(14) 0.030 Uiso 1 calc R
H19C H 0.0102(8) 0.0829(7) 0.6976(21) 0.030 Uiso 1 calc R
C20 C 0.4719(6) 0.4042(6) 0.8324(3) 0.0224(11) Uani 1 d .
H20A H 0.5588(26) 0.4683(34) 0.8142(9) 0.034 Uiso 1 calc R
H20B H 0.5295(32) 0.2874(8) 0.8462(15) 0.034 Uiso 1 calc R
H20C H 0.4080(9) 0.4494(38) 0.8851(7) 0.034 Uiso 1 calc R

loop_
_atom_type_symbol
_atom_type_description
_atom_type_scat_dispersion_real
_atom_type_scat_dispersion_imag
_atom_type_scat_source
C C 0.0033 0.0016 'International Tables Vol C Tables 4.2.6.8 and 6.1.1.4'
H H 0.0000 0.0000 'International Tables Vol C Tables 4.2.6.8 and 6.1.1.4'
O O 0.0106 0.0060 'International Tables Vol C Tables 4.2.6.8 and 6.1.1.4'
P P 0.1023 0.0942 'International Tables Vol C Tables 4.2.6.8 and 6.1.1.4'
Cl Cl 0.1484 0.1585 'International Tables Vol C Tables 4.2.6.8 and 6.1.1.4'
Au Au -2.0133 8.8022 'International Tables Vol C Tables 4.2.6.8 and 6.1.1.4'

loop_
_geom_angle_atom_site_label_1
_geom_angle_atom_site_label_2
_geom_angle_atom_site_label_3
_geom_angle
_geom_angle_site_symmetry_3
P1 Au1 Cl1 173.13(4) .
P1 Au1 Au2 104.37(3) 1_545
Cl1 Au1 Au2 82.32(4) 1_545
P2 Au2 Cl2 166.47(5) .
P2 Au2 Au1 104.30(3) 1_565
Cl2 Au2 Au1 86.75(4) 1_565
C1 P1 C14 97.4(2) .
C1 P1 C13 103.3(2) .
C14 P1 C13 99.4(2) .
C1 P1 Au1 116.8(2) .
C14 P1 Au1 116.9(2) .
C13 P1 Au1 119.42(15) .
C2 P2 C14 97.8(2) .
C2 P2 C11 103.8(2) .
C14 P2 C11 99.7(2) .
C2 P2 Au2 124.15(15) .
C14 P2 Au2 109.72(15) .
C11 P2 Au2 117.41(15) .
C13 O1 C12 115.4(3) .
C12 O2 C11 115.5(3) .
C6 C1 C2 118.9(4) .
C6 C1 P1 126.4(4) .
C2 C1 P1 114.4(3) .
C3 C2 C1 120.0(4) .
C3 C2 P2 127.0(4) .
C1 C2 P2 112.9(3) .
C4 C3 C2 120.0(5) .
C5 C4 C3 120.3(5) .
C4 C5 C6 120.7(5) .
C1 C6 C5 119.9(5) .
O2 C11 C17 106.5(4) .
O2 C11 C16 107.9(3) .
C17 C11 C16 112.7(4) .
O2 C11 P2 108.6(3) .
C17 C11 P2 109.4(3) .
C16 C11 P2 111.5(3) .
O2 C12 O1 110.6(4) .
O2 C12 C18 107.0(4) .
O1 C12 C18 105.3(4) .
O2 C12 C15 110.6(4) .
O1 C12 C15 111.4(4) .
C18 C12 C15 111.8(4) .
O1 C13 C19 106.2(4) .
O1 C13 C16 108.9(4) .
C19 C13 C16 112.1(4) .
O1 C13 P1 107.6(3) .
C19 C13 P1 109.2(3) .
C16 C13 P1 112.5(3) .
C15 C14 C20 110.8(4) .
C15 C14 P2 110.1(3) .
C20 C14 P2 112.1(3) .
C15 C14 P1 110.5(3) .
C20 C14 P1 110.9(3) .
P2 C14 P1 102.1(2) .
C12 C15 C14 114.7(4) .
C11 C16 C13 111.3(4) .

loop_
_geom_bond_atom_site_label_1
_geom_bond_atom_site_label_2
_geom_bond_distance
_geom_bond_site_symmetry_2
Au1 P1 2.2258(13) .
Au1 Cl1 2.2920(13) .
Au1 Au2 3.1749(6) 1_545
Au2 P2 2.2193(12) .
Au2 Cl2 2.2841(13) .
Au2 Au1 3.1748(6) 1_565
P1 C1 1.795(5) .
P1 C14 1.850(4) .
P1 C13 1.880(5) .
P2 C2 1.813(5) .
P2 C14 1.835(5) .
P2 C11 1.893(5) .
O1 C13 1.433(5) .
O1 C12 1.444(5) .
O2 C12 1.440(5) .
O2 C11 1.446(5) .
C1 C6 1.387(6) .
C1 C2 1.417(6) .
C2 C3 1.385(6) .
C3 C4 1.380(7) .
C4 C5 1.373(7) .
C5 C6 1.392(7) .
C11 C17 1.511(6) .
C11 C16 1.527(6) .
C12 C18 1.510(6) .
C12 C15 1.514(6) .
C13 C19 1.517(6) .
C13 C16 1.533(6) .
C14 C15 1.530(6) .
C14 C20 1.533(6) .
